data_2100541
loop_
_publ_author_name
'Jia, Zihong. H.  '
'Schaper, Andreas K.'
'Massa, Werner'
'Rager, Helmut'

_publ_section_title
;
Structure and Phase Transitions in Ca~2~CoSi~2~O~7~ -- Ca~2~ZnSi~2~O~7~
Solid Solution Crystals
;
_journal_coeditor_code CK5015
_journal_date_accepted 2006-05-05
_journal_date_recd_electronic 2005-12-23
_journal_issue 4
_journal_name_full 'Acta Crystallographica, Section B'
_journal_page_first 547
_journal_page_last 555
_journal_paper_category FA
_journal_paper_doi 10.1107/S0108768106016612
_journal_volume 62
_journal_year 2006
_chemical_formula_moiety 'Ca2, Co0.90 O7 Si2 Zn0.10'
_chemical_formula_sum 'Ca2 Co0.9 O7 Si2 Zn0.1'
_chemical_formula_weight 307.91
_chemical_name_systematic
;
 ?
;
_space_group_IT_number 18
_symmetry_cell_setting orthorhombic
_symmetry_space_group_name_Hall 'P 2 2ab'
_symmetry_space_group_name_H-M 'P 21 21 2'
_atom_sites_solution_primary isomor
_atom_sites_solution_secondary difmap
_audit_creation_method SHELXL-97
_cell_angle_alpha 90.00
_cell_angle_beta 90.00
_cell_angle_gamma 90.00
_cell_formula_units_Z 18
_cell_length_a 23.5180(10)
_cell_length_b 23.5180(10)
_cell_length_c 5.0263(3)
_cell_measurement_reflns_used 25736
_cell_measurement_temperature 190.0(10)
_cell_measurement_theta_max 30.85
_cell_measurement_theta_min 1.74
_cell_volume 2780.0(2)
_computing_cell_refinement 'XAREA 1.2 (Stoe 2003)'
_computing_data_collection 'XAREA 1.2 (Stoe 2003)'
_computing_data_reduction 'XAREA 1.2 (Stoe 2003)'
_computing_molecular_graphics 'DIAMOND 3d (Crystal Impact 2005)'
_computing_structure_refinement 'SHELXL-97 (Sheldrick, 1997)'
_diffrn_ambient_temperature 190(2)
_diffrn_detector_area_resol_mean 6.7
_diffrn_measured_fraction_theta_full 0.988
_diffrn_measured_fraction_theta_max 0.980
_diffrn_measurement_device_type 'IPDS-II (Stoe)'
_diffrn_measurement_method omega-scans
_diffrn_radiation_monochromator graphite
_diffrn_radiation_source 'fine-focus sealed tube'
_diffrn_radiation_type MoK\a
_diffrn_radiation_wavelength 0.71073
_diffrn_reflns_av_R_equivalents 0.0799
_diffrn_reflns_av_sigmaI/netI 0.0629
_diffrn_reflns_limit_h_max 31
_diffrn_reflns_limit_h_min -30
_diffrn_reflns_limit_k_max 31
_diffrn_reflns_limit_k_min -32
_diffrn_reflns_limit_l_max 6
_diffrn_reflns_limit_l_min -6
_diffrn_reflns_number 22026
_diffrn_reflns_theta_full 25.00
_diffrn_reflns_theta_max 29.00
_diffrn_reflns_theta_min 1.94
_diffrn_standards_number 0
_exptl_absorpt_coefficient_mu 4.935
_exptl_absorpt_correction_T_max 0.907
_exptl_absorpt_correction_T_min 0.598
_exptl_absorpt_correction_type numerical
_exptl_absorpt_process_details 'WINGX GAUSSIAN'
_exptl_crystal_colour blue
_exptl_crystal_density_diffrn 3.311
_exptl_crystal_density_method 'not measured'
_exptl_crystal_description platelet
_exptl_crystal_F_000 2723
_exptl_crystal_size_max 0.15
_exptl_crystal_size_mid 0.12
_exptl_crystal_size_min 0.02
_refine_diff_density_max 0.838
_refine_diff_density_min -0.850
_refine_ls_abs_structure_details 'Flack H D (1983), Acta Cryst. A39, 876-881,  3076 Friedel pairs'
_refine_ls_abs_structure_Flack -0.001(18)
_refine_ls_extinction_coef 0.00099(11)
_refine_ls_extinction_expression Fc^*^=kFc[1+0.001xFc^2^\l^3^/sin(2\q)]^-1/4^
_refine_ls_extinction_method SHELXL
_refine_ls_goodness_of_fit_ref 1.098
_refine_ls_matrix_type full
_refine_ls_number_parameters 332
_refine_ls_number_reflns 7239
_refine_ls_number_restraints 0
_refine_ls_restrained_S_all 1.098
_refine_ls_R_factor_all 0.0717
_refine_ls_R_factor_gt 0.0526
_refine_ls_shift/su_max 0.000
_refine_ls_shift/su_mean 0.000
_refine_ls_structure_factor_coef Fsqd
_refine_ls_weighting_details 'calc w=1/[\s^2^(Fo^2^)+(0.0400P)^2^+1.2000P] where P=(Fo^2^+2Fc^2^)/3'
_refine_ls_weighting_scheme calc
_refine_ls_wR_factor_gt 0.1053
_refine_ls_wR_factor_ref 0.1137
_reflns_number_gt 5777
_reflns_number_total 7239
_reflns_threshold_expression >2sigma(I)
_cod_data_source_file ck5015.cif
_cod_original_formula_sum 'Ca2 Co0.90 O7 Si2 Zn0.10'
_cod_database_code 2100541

loop_
_symmetry_equiv_pos_as_xyz
'x, y, z'
'-x, -y, z'
'x+1/2, -y+1/2, -z'
'-x+1/2, y+1/2, -z'

loop_
_atom_site_type_symbol
_atom_site_label
_atom_site_fract_x
_atom_site_fract_y
_atom_site_fract_z
_atom_site_U_iso_or_equiv
_atom_site_adp_type
_atom_site_calc_flag
_atom_site_refinement_flags
_atom_site_occupancy
Co Co1 0.0000 0.0000 -0.0059(7) 0.0115(4) Uani d SP 0.90
Co Co2 0.00651(8) 0.33616(7) 0.0069(4) 0.0114(3) Uani d P 0.90
Co Co3 0.16332(8) 0.16158(7) 0.0100(5) 0.0117(2) Uani d P 0.90
Co Co4 0.33358(7) 0.00207(7) 0.0105(4) 0.0127(4) Uani d P 0.90
Co Co5 0.33476(8) 0.33043(8) 0.0049(5) 0.01260(19) Uani d P 0.90
Zn Zn1 0.0000 0.0000 -0.0059(7) 0.0115(4) Uani d SP 0.10
Zn Zn2 0.00651(8) 0.33616(7) 0.0069(4) 0.0114(3) Uani d P 0.10
Zn Zn3 0.16332(8) 0.16158(7) 0.0100(5) 0.0117(2) Uani d P 0.10
Zn Zn4 0.33358(7) 0.00207(7) 0.0105(4) 0.0127(4) Uani d P 0.10
Zn Zn5 0.33476(8) 0.33043(8) 0.0049(5) 0.01260(19) Uani d P 0.10
Ca Ca1 0.10820(11) 0.05357(10) 0.5006(7) 0.0132(5) Uani d . 1
Ca Ca2 0.11500(11) 0.39195(12) 0.4888(5) 0.0150(4) Uani d . 1
Ca Ca3 0.05507(12) 0.22526(11) 0.4983(6) 0.0139(5) Uani d . 1
Ca Ca4 0.27532(12) 0.11121(10) 0.5111(6) 0.0137(5) Uani d . 1
Ca Ca5 0.26916(10) 0.45062(10) 0.4757(6) 0.0150(5) Uani d . 1
Ca Ca6 0.21553(10) 0.26589(10) 0.5205(5) 0.0159(5) Uani d . 1
Ca Ca7 0.44149(13) 0.05279(12) 0.5221(5) 0.0163(5) Uani d . 1
Ca Ca8 0.45043(10) 0.39740(10) 0.5132(7) 0.0153(5) Uani d . 1
Ca Ca9 0.40127(10) 0.21271(9) 0.4951(7) 0.0152(5) Uani d . 1
Si Si1 0.04227(16) 0.12069(15) -0.0725(9) 0.0120(7) Uani d . 1
Si Si2 0.04896(17) 0.45591(16) -0.0822(7) 0.0124(6) Uani d . 1
Si Si3 0.12568(15) 0.28568(16) 0.0680(8) 0.0114(7) Uani d . 1
Si Si4 0.21245(16) 0.04163(15) 0.0737(8) 0.0115(7) Uani d . 1
Si Si5 0.21494(15) 0.38200(15) 0.0454(9) 0.0113(6) Uani d . 1
Si Si6 0.28315(15) 0.20981(15) -0.0427(7) 0.0116(6) Uani d . 1
Si Si7 0.38118(16) 0.12307(15) -0.0531(7) 0.0120(6) Uani d . 1
Si Si8 0.38259(15) 0.45151(15) -0.0519(9) 0.0110(7) Uani d . 1
Si Si9 0.45545(15) 0.28014(15) 0.0585(9) 0.0132(7) Uani d . 1
O O1 -0.0077(4) 0.1650(3) 0.8211(19) 0.0162(18) Uiso d . 1
O O2 0.1740(3) -0.0145(3) 0.1769(16) 0.0157(16) Uiso d . 1
O O3 0.1788(3) 0.3266(3) 0.1690(13) 0.0160(14) Uiso d . 1
O O4 0.3388(4) 0.1753(4) 0.8348(16) 0.0181(17) Uiso d . 1
O O5 0.5000 0.0000 0.201(2) 0.015(2) Uiso d S 1
O O6 0.0430(4) 0.1191(4) 0.241(2) 0.021(2) Uiso d . 1
O O7 0.0505(4) 0.4577(3) 0.2360(15) 0.0154(15) Uiso d . 1
O O8 0.1235(4) 0.2826(4) 0.753(2) 0.021(2) Uiso d . 1
O O9 0.2160(3) 0.0430(3) 0.7517(17) 0.0137(16) Uiso d . 1
O O10 0.2094(3) 0.3838(4) 0.7248(17) 0.0140(16) Uiso d . 1
O O11 0.2775(3) 0.2035(3) 0.2734(14) 0.0158(16) Uiso d . 1
O O12 0.3854(4) 0.1223(4) 0.2634(15) 0.0148(15) Uiso d . 1
O O13 0.3868(3) 0.4587(3) 0.2623(17) 0.0155(16) Uiso d . 1
O O14 0.4611(4) 0.2756(4) 0.7465(18) 0.0219(18) Uiso d . 1
O O15 0.0246(4) 0.0627(4) 0.7697(19) 0.0168(18) Uiso d . 1
O O16 0.0988(4) 0.1430(4) 0.7793(17) 0.0175(18) Uiso d . 1
O O17 0.0334(3) 0.3964(3) 0.7707(16) 0.0157(16) Uiso d . 1
O O18 0.1047(3) 0.4789(3) 0.7639(17) 0.0153(16) Uiso d . 1
O O19 0.1384(3) 0.2262(3) 0.2229(17) 0.0170(17) Uiso d . 1
O O20 0.0708(3) 0.3119(3) 0.2203(16) 0.0130(15) Uiso d . 1
O O21 0.1831(4) 0.0954(3) 0.2315(16) 0.0167(17) Uiso d . 1
O O22 0.2720(3) 0.0292(3) 0.2311(17) 0.0142(16) Uiso d . 1
O O23 0.1861(3) 0.4359(3) 0.2058(16) 0.0129(15) Uiso d . 1
O O24 0.2783(3) 0.3778(3) 0.1714(16) 0.0185(15) Uiso d . 1
O O25 0.2874(3) 0.2725(3) 0.8290(15) 0.0155(14) Uiso d . 1
O O26 0.2311(3) 0.1803(3) 0.7981(16) 0.0162(15) Uiso d . 1
O O27 0.3558(3) 0.0673(3) 0.7931(17) 0.0124(15) Uiso d . 1
O O28 0.4404(3) 0.1369(3) 0.7894(15) 0.0137(15) Uiso d . 1
O O29 0.3800(3) 0.3885(3) 0.8242(14) 0.0160(14) Uiso d . 1
O O30 0.4345(4) 0.4818(4) 0.7833(18) 0.0162(17) Uiso d . 1
O O31 0.4837(3) 0.2268(3) 0.2258(17) 0.0124(15) Uiso d . 1
O O32 0.3922(3) 0.2848(3) 0.1753(16) 0.0185(15) Uiso d . 1

loop_
_atom_site_aniso_label
_atom_site_aniso_U_11
_atom_site_aniso_U_22
_atom_site_aniso_U_33
_atom_site_aniso_U_12
_atom_site_aniso_U_13
_atom_site_aniso_U_23
Co1 0.0128(10) 0.0089(9) 0.0128(11) -0.0011(7) 0.000 0.000
Co2 0.0114(7) 0.0092(7) 0.0136(9) 0.0007(6) -0.0010(6) 0.0009(7)
Co3 0.0111(7) 0.0098(7) 0.0142(5) -0.0005(6) 0.0005(6) -0.0013(7)
Co4 0.0114(7) 0.0092(7) 0.0173(11) 0.0007(6) 0.0002(8) -0.0001(6)
Co5 0.0107(8) 0.0093(7) 0.0178(5) 0.0006(7) -0.0008(7) 0.0014(7)
Zn1 0.0128(10) 0.0089(9) 0.0128(11) -0.0011(7) 0.000 0.000
Zn2 0.0114(7) 0.0092(7) 0.0136(9) 0.0007(6) -0.0010(6) 0.0009(7)
Zn3 0.0111(7) 0.0098(7) 0.0142(5) -0.0005(6) 0.0005(6) -0.0013(7)
Zn4 0.0114(7) 0.0092(7) 0.0173(11) 0.0007(6) 0.0002(8) -0.0001(6)
Zn5 0.0107(8) 0.0093(7) 0.0178(5) 0.0006(7) -0.0008(7) 0.0014(7)
Ca1 0.0139(10) 0.0120(9) 0.0136(12) 0.0006(6) 0.0007(10) -0.0018(10)
Ca2 0.0121(10) 0.0148(10) 0.0180(11) 0.0007(6) 0.0014(10) -0.0006(10)
Ca3 0.0141(10) 0.0130(10) 0.0146(12) -0.0021(8) 0.0006(10) 0.0021(10)
Ca4 0.0138(10) 0.0115(9) 0.0158(13) -0.0012(7) 0.0002(10) -0.0002(9)
Ca5 0.0172(9) 0.0105(9) 0.0171(11) -0.0028(7) 0.0003(10) -0.0014(9)
Ca6 0.0145(9) 0.0180(10) 0.0151(10) 0.0029(7) -0.0001(8) 0.0014(8)
Ca7 0.0178(11) 0.0133(9) 0.0177(10) 0.0028(7) -0.0009(10) 0.0001(10)
Ca8 0.0150(10) 0.0170(10) 0.0138(12) 0.0035(7) 0.0030(10) -0.0023(10)
Ca9 0.0168(9) 0.0105(8) 0.0183(11) -0.0025(7) 0.0003(10) 0.0007(9)
Si1 0.0107(15) 0.0097(14) 0.0157(19) -0.0012(10) -0.0002(12) -0.0015(12)
Si2 0.0123(15) 0.0113(15) 0.0135(14) 0.0003(10) -0.0003(12) 0.0003(12)
Si3 0.0087(15) 0.0122(15) 0.0133(16) -0.0017(10) 0.0004(12) -0.0005(12)
Si4 0.0102(15) 0.0128(15) 0.0114(16) -0.0007(10) 0.0024(12) 0.0005(11)
Si5 0.0080(13) 0.0104(14) 0.0154(16) -0.0012(10) -0.0015(13) -0.0006(13)
Si6 0.0093(14) 0.0140(14) 0.0116(11) -0.0007(9) -0.0004(12) 0.0028(12)
Si7 0.0101(14) 0.0113(14) 0.0147(12) 0.0012(10) -0.0004(13) 0.0014(13)
Si8 0.0087(13) 0.0128(14) 0.0116(17) 0.0007(10) -0.0010(12) -0.0006(12)
Si9 0.0101(15) 0.0102(14) 0.0194(17) -0.0019(9) -0.0009(13) 0.0006(12)

loop_
_atom_type_symbol
_atom_type_description
_atom_type_scat_dispersion_real
_atom_type_scat_dispersion_imag
_atom_type_scat_source
Ca Ca 0.2262 0.3064 'International Tables Vol C Tables 4.2.6.8 and 6.1.1.4'
Co Co 0.3494 0.9721 'International Tables Vol C Tables 4.2.6.8 and 6.1.1.4'
O O 0.0106 0.0060 'International Tables Vol C Tables 4.2.6.8 and 6.1.1.4'
Si Si 0.0817 0.0704 'International Tables Vol C Tables 4.2.6.8 and 6.1.1.4'
Zn Zn 0.2839 1.4301 'International Tables Vol C Tables 4.2.6.8 and 6.1.1.4'

loop_
_geom_angle_atom_site_label_1
_geom_angle_atom_site_label_2
_geom_angle_atom_site_label_3
_geom_angle_site_symmetry_1
_geom_angle_site_symmetry_3
_geom_angle
O15 Co1 O15 2_554 1_554 109.1(6)
O15 Co1 O30 2_554 3_456 105.3(4)
O15 Co1 O30 1_554 3_456 113.6(4)
O15 Co1 O30 2_554 4_546 113.6(4)
O15 Co1 O30 1_554 4_546 105.3(4)
O30 Co1 O30 3_456 4_546 110.1(5)
O20 Co2 O17 . 1_554 107.3(3)
O20 Co2 O31 . 3_455 108.7(3)
O17 Co2 O31 1_554 3_455 105.9(4)
O20 Co2 O28 . 3_456 115.0(4)
O17 Co2 O28 1_554 3_456 109.8(3)
O31 Co2 O28 3_455 3_456 109.7(3)
O19 Co3 O16 . 1_554 105.4(4)
O19 Co3 O26 . 1_554 111.5(3)
O16 Co3 O26 1_554 1_554 110.9(4)
O19 Co3 O21 . . 112.1(4)
O16 Co3 O21 1_554 . 110.0(4)
O26 Co3 O21 1_554 . 106.9(4)
O18 Co4 O22 4_546 . 108.7(4)
O18 Co4 O23 4_546 4_545 106.4(3)
O22 Co4 O23 . 4_545 113.9(3)
O18 Co4 O27 4_546 1_554 110.5(4)
O22 Co4 O27 . 1_554 105.2(3)
O23 Co4 O27 4_545 1_554 112.2(4)
O24 Co5 O32 . . 127.8(4)
O24 Co5 O29 . 1_554 100.0(4)
O32 Co5 O29 . 1_554 102.3(4)
O24 Co5 O25 . 1_554 101.8(3)
O32 Co5 O25 . 1_554 102.2(4)
O29 Co5 O25 1_554 1_554 125.6(3)
O15 Ca1 O30 . 4_546 93.1(3)
O15 Ca1 O21 . . 150.9(3)
O30 Ca1 O21 4_546 . 104.7(3)
O15 Ca1 O13 . 4_546 81.4(3)
O30 Ca1 O13 4_546 4_546 71.5(3)
O21 Ca1 O13 . 4_546 125.8(3)
O15 Ca1 O6 . . 74.9(3)
O30 Ca1 O6 4_546 . 82.6(3)
O21 Ca1 O6 . . 84.7(3)
O13 Ca1 O6 4_546 . 143.7(3)
O15 Ca1 O16 . . 62.8(3)
O30 Ca1 O16 4_546 . 149.9(3)
O21 Ca1 O16 . . 92.0(2)
O13 Ca1 O16 4_546 . 118.3(3)
O6 Ca1 O16 . . 74.2(3)
O15 Ca1 O2 . . 147.7(3)
O30 Ca1 O2 4_546 . 58.8(3)
O21 Ca1 O2 . . 60.0(3)
O13 Ca1 O2 4_546 . 74.9(3)
O6 Ca1 O2 . . 112.9(3)
O16 Ca1 O2 . . 148.9(3)
O15 Ca1 O9 . . 119.3(3)
O30 Ca1 O9 4_546 . 124.7(3)
O21 Ca1 O9 . . 68.6(3)
O13 Ca1 O9 4_546 . 70.9(3)
O6 Ca1 O9 . . 145.2(3)
O16 Ca1 O9 . . 84.5(3)
O2 Ca1 O9 . . 73.2(2)
O17 Ca2 O23 . . 152.0(3)
O17 Ca2 O18 . . 63.5(2)
O23 Ca2 O18 . . 92.4(3)
O17 Ca2 O7 . . 77.7(3)
O23 Ca2 O7 . . 81.8(3)
O18 Ca2 O7 . . 73.5(3)
O17 Ca2 O10 . . 115.5(3)
O23 Ca2 O10 . . 72.7(3)
O18 Ca2 O10 . . 83.5(3)
O7 Ca2 O10 . . 144.7(3)
O17 Ca2 O20 . . 91.1(3)
O23 Ca2 O20 . . 106.6(2)
O18 Ca2 O20 . . 150.2(3)
O7 Ca2 O20 . . 86.6(3)
O10 Ca2 O20 . . 123.6(3)
O17 Ca2 O3 . . 146.1(3)
O23 Ca2 O3 . . 60.5(2)
O18 Ca2 O3 . . 149.4(3)
O7 Ca2 O3 . . 112.8(2)
O10 Ca2 O3 . . 75.3(3)
O20 Ca2 O3 . . 59.0(2)
O17 Ca2 O8 . . 79.8(3)
O23 Ca2 O8 . . 126.8(3)
O18 Ca2 O8 . . 118.9(3)
O7 Ca2 O8 . . 144.9(3)
O10 Ca2 O8 . . 70.0(3)
O20 Ca2 O8 . . 67.3(3)
O3 Ca2 O8 . . 74.2(3)
O19 Ca3 O31 . 3_456 151.8(3)
O19 Ca3 O8 . . 76.2(3)
O31 Ca3 O8 3_456 . 84.3(3)
O19 Ca3 O20 . . 63.2(3)
O31 Ca3 O20 3_456 . 92.4(3)
O8 Ca3 O20 . . 75.4(3)
O19 Ca3 O14 . 3_456 115.7(3)
O31 Ca3 O14 3_456 3_456 71.4(3)
O8 Ca3 O14 . 3_456 146.0(3)
O20 Ca3 O14 . 3_456 82.2(3)
O19 Ca3 O16 . . 89.8(2)
O31 Ca3 O16 3_456 . 107.8(3)
O8 Ca3 O16 . . 82.3(3)
O20 Ca3 O16 . . 148.2(2)
O14 Ca3 O16 3_456 . 127.1(3)
O19 Ca3 O1 . . 145.6(3)
O31 Ca3 O1 3_456 . 60.7(3)
O8 Ca3 O1 . . 110.1(3)
O20 Ca3 O1 . . 150.9(3)
O14 Ca3 O1 3_456 . 78.7(3)
O16 Ca3 O1 . . 58.9(3)
O19 Ca3 O6 . . 80.0(3)
O31 Ca3 O6 3_456 . 126.6(3)
O8 Ca3 O6 . . 142.0(3)
O20 Ca3 O6 . . 118.7(3)
O14 Ca3 O6 3_456 . 71.5(3)
O16 Ca3 O6 . . 68.4(3)
O1 Ca3 O6 . . 75.4(3)
O22 Ca4 O26 . . 152.0(3)
O22 Ca4 O9 . . 75.1(3)
O26 Ca4 O9 . . 84.2(3)
O22 Ca4 O11 . . 115.1(3)
O26 Ca4 O11 . . 73.0(3)
O9 Ca4 O11 . . 145.6(3)
O22 Ca4 O27 . . 91.4(3)
O26 Ca4 O27 . . 104.9(3)
O9 Ca4 O27 . . 83.4(3)
O11 Ca4 O27 . . 126.8(3)
O22 Ca4 O21 . . 62.7(3)
O26 Ca4 O21 . . 93.4(2)
O9 Ca4 O21 . . 72.5(3)
O11 Ca4 O21 . . 83.3(3)
O27 Ca4 O21 . . 148.0(2)
O22 Ca4 O4 . . 146.3(3)
O26 Ca4 O4 . . 59.8(2)
O9 Ca4 O4 . . 112.8(3)
O11 Ca4 O4 . . 77.7(3)
O27 Ca4 O4 . . 58.8(2)
O21 Ca4 O4 . . 150.6(3)
O22 Ca4 O12 . . 81.3(3)
O26 Ca4 O12 . . 125.8(3)
O9 Ca4 O12 . . 141.7(3)
O11 Ca4 O12 . . 72.2(2)
O27 Ca4 O12 . . 67.4(2)
O21 Ca4 O12 . . 121.7(3)
O4 Ca4 O12 . . 73.2(2)
O24 Ca5 O2 . 4_556 134.4(3)
O24 Ca5 O23 . . 66.1(3)
O2 Ca5 O23 4_556 . 158.9(3)
O24 Ca5 O10 . . 85.2(3)
O2 Ca5 O10 4_556 . 99.8(3)
O23 Ca5 O10 . . 74.3(3)
O24 Ca5 O9 . 4_556 109.4(3)
O2 Ca5 O9 4_556 4_556 87.5(3)
O23 Ca5 O9 . 4_556 88.9(3)
O10 Ca5 O9 . 4_556 151.3(3)
O24 Ca5 O22 . 4_556 162.8(3)
O2 Ca5 O22 4_556 4_556 62.2(3)
O23 Ca5 O22 . 4_556 97.0(3)
O10 Ca5 O22 . 4_556 87.2(3)
O9 Ca5 O22 4_556 4_556 71.7(3)
O24 Ca5 O13 . . 73.8(3)
O2 Ca5 O13 4_556 . 73.5(3)
O23 Ca5 O13 . . 124.2(3)
O10 Ca5 O13 . . 139.3(2)
O9 Ca5 O13 4_556 . 69.3(2)
O22 Ca5 O13 4_556 . 121.0(3)
O24 Ca5 Si5 . . 32.6(2)
O2 Ca5 Si5 4_556 . 166.3(2)
O23 Ca5 Si5 . . 33.48(19)
O10 Ca5 Si5 . . 77.2(2)
O9 Ca5 Si5 4_556 . 101.5(2)
O22 Ca5 Si5 4_556 . 130.3(2)
O13 Ca5 Si5 . . 99.81(19)
O25 Ca6 O11 . . 86.8(3)
O25 Ca6 O3 . . 135.4(3)
O11 Ca6 O3 . . 101.4(3)
O25 Ca6 O26 . . 64.3(3)
O11 Ca6 O26 . . 73.0(3)
O3 Ca6 O26 . . 160.0(3)
O25 Ca6 O8 . . 108.2(3)
O11 Ca6 O8 . . 149.6(3)
O3 Ca6 O8 . . 86.5(3)
O26 Ca6 O8 . . 89.5(3)
O25 Ca6 O19 . . 162.0(3)
O11 Ca6 O19 . . 84.5(3)
O3 Ca6 O19 . . 62.1(3)
O26 Ca6 O19 . . 98.0(2)
O8 Ca6 O19 . . 73.3(3)
O25 Ca6 O10 . . 74.9(2)
O11 Ca6 O10 . . 141.0(2)
O3 Ca6 O10 . . 71.6(2)
O26 Ca6 O10 . . 125.0(3)
O8 Ca6 O10 . . 69.4(3)
O19 Ca6 O10 . . 121.1(3)
O25 Ca6 Si6 . 1_556 31.82(18)
O11 Ca6 Si6 . 1_556 77.88(19)
O3 Ca6 Si6 . 1_556 166.9(2)
O26 Ca6 Si6 . 1_556 32.46(19)
O8 Ca6 Si6 . 1_556 100.7(2)
O19 Ca6 Si6 . 1_556 130.3(2)
O10 Ca6 Si6 . 1_556 100.54(19)
O28 Ca7 O27 . . 64.2(2)
O28 Ca7 O5 . . 142.4(2)
O27 Ca7 O5 . . 153.4(2)
O28 Ca7 O12 . . 75.1(3)
O27 Ca7 O12 . . 76.2(3)
O5 Ca7 O12 . . 106.7(3)
O28 Ca7 O18 . 4_546 153.1(3)
O27 Ca7 O18 . 4_546 93.4(3)
O5 Ca7 O18 . 4_546 61.0(2)
O12 Ca7 O18 . 4_546 85.7(3)
O28 Ca7 O7 . 4_546 117.3(3)
O27 Ca7 O7 . 4_546 85.4(3)
O5 Ca7 O7 . 4_546 80.1(2)
O12 Ca7 O7 . 4_546 150.5(3)
O18 Ca7 O7 4_546 4_546 72.4(3)
O28 Ca7 O7 . 3_556 80.9(3)
O27 Ca7 O7 . 3_556 120.9(3)
O5 Ca7 O7 . 3_556 74.5(2)
O12 Ca7 O7 . 3_556 139.7(3)
O18 Ca7 O7 4_546 3_556 125.2(3)
O7 Ca7 O7 4_546 3_556 69.8(3)
O28 Ca7 O17 . 3_556 87.2(3)
O27 Ca7 O17 . 3_556 147.4(2)
O5 Ca7 O17 . 3_556 56.83(17)
O12 Ca7 O17 . 3_556 81.8(3)
O18 Ca7 O17 4_546 3_556 108.7(2)
O7 Ca7 O17 4_546 3_556 123.5(3)
O7 Ca7 O17 3_556 3_556 65.0(2)
O29 Ca8 O13 . . 87.9(3)
O29 Ca8 O30 . . 65.3(3)
O13 Ca8 O30 . . 73.2(3)
O29 Ca8 O15 . 3_556 162.1(3)
O13 Ca8 O15 . 3_556 84.8(3)
O30 Ca8 O15 . 3_556 97.0(3)
O29 Ca8 O1 . 3_556 135.1(3)
O13 Ca8 O1 . 3_556 104.3(3)
O30 Ca8 O1 . 3_556 159.6(3)
O15 Ca8 O1 3_556 3_556 62.7(3)
O29 Ca8 O6 . 3_556 106.0(3)
O13 Ca8 O6 . 3_556 150.8(3)
O30 Ca8 O6 . 3_556 89.2(3)
O15 Ca8 O6 3_556 3_556 74.2(3)
O1 Ca8 O6 3_556 3_556 84.1(3)
O29 Ca8 Si8 . 1_556 32.12(19)
O13 Ca8 Si8 . 1_556 78.4(2)
O30 Ca8 Si8 . 1_556 33.2(2)
O15 Ca8 Si8 3_556 1_556 130.1(2)
O1 Ca8 Si8 3_556 1_556 167.2(2)
O6 Ca8 Si8 3_556 1_556 99.6(3)
O29 Ca8 O14 . . 73.5(3)
O13 Ca8 O14 . . 142.4(2)
O30 Ca8 O14 . . 123.6(3)
O15 Ca8 O14 3_556 . 121.2(3)
O1 Ca8 O14 3_556 . 70.9(3)
O6 Ca8 O14 3_556 . 66.7(3)
Si8 Ca8 O14 1_556 . 99.2(2)
O32 Ca9 O31 . . 65.5(3)
O32 Ca9 O14 . . 88.2(3)
O31 Ca9 O14 . . 74.7(3)
O32 Ca9 O4 . . 133.7(3)
O31 Ca9 O4 . . 160.7(3)
O14 Ca9 O4 . . 102.0(3)
O32 Ca9 O12 . . 106.7(3)
O31 Ca9 O12 . . 88.6(3)
O14 Ca9 O12 . . 150.8(3)
O4 Ca9 O12 . . 85.9(3)
O32 Ca9 O28 . . 163.1(3)
O31 Ca9 O28 . . 97.8(3)
O14 Ca9 O28 . . 84.9(3)
O4 Ca9 O28 . . 63.0(3)
O12 Ca9 O28 . . 73.6(3)
O32 Ca9 Si9 . . 32.14(19)
O31 Ca9 Si9 . . 33.4(2)
O14 Ca9 Si9 . . 79.0(2)
O4 Ca9 Si9 . . 165.8(2)
O12 Ca9 Si9 . . 100.1(2)
O28 Ca9 Si9 . . 131.1(2)
O32 Ca9 O11 . . 73.8(2)
O31 Ca9 O11 . . 124.3(3)
O14 Ca9 O11 . . 141.0(3)
O4 Ca9 O11 . . 70.2(2)
O12 Ca9 O11 . . 68.2(2)
O28 Ca9 O11 . . 120.4(2)
Si9 Ca9 O11 . . 99.89(17)
O6 Si1 O16 . 1_554 117.5(5)
O6 Si1 O15 . 1_554 117.9(5)
O16 Si1 O15 1_554 1_554 104.9(5)
O6 Si1 O1 . 1_554 110.1(5)
O16 Si1 O1 1_554 1_554 103.4(5)
O15 Si1 O1 1_554 1_554 100.8(5)
O7 Si2 O18 . 1_554 116.9(5)
O7 Si2 O17 . 1_554 118.8(5)
O18 Si2 O17 1_554 1_554 104.7(4)
O7 Si2 O5 . 3_455 111.0(5)
O18 Si2 O5 1_554 3_455 100.4(4)
O17 Si2 O5 1_554 3_455 102.6(4)
O8 Si3 O20 1_554 . 117.6(5)
O8 Si3 O19 1_554 . 116.3(5)
O20 Si3 O19 . . 104.3(5)
O8 Si3 O3 1_554 . 111.0(5)
O20 Si3 O3 . . 103.5(4)
O19 Si3 O3 . . 102.4(4)
O9 Si4 O22 1_554 . 116.3(5)
O9 Si4 O21 1_554 . 119.2(5)
O22 Si4 O21 . . 105.3(5)
O9 Si4 O2 1_554 . 110.5(4)
O22 Si4 O2 . . 99.9(4)
O21 Si4 O2 . . 103.3(4)
O10 Si5 O24 1_554 . 117.7(5)
O10 Si5 O23 1_554 . 115.7(5)
O24 Si5 O23 . . 103.5(4)
O10 Si5 O3 1_554 . 110.5(4)
O24 Si5 O3 . . 105.9(4)
O23 Si5 O3 . . 102.0(4)
O11 Si6 O25 . 1_554 119.1(4)
O11 Si6 O26 . 1_554 112.9(5)
O25 Si6 O26 1_554 1_554 103.9(4)
O11 Si6 O4 . 1_554 112.9(4)
O25 Si6 O4 1_554 1_554 104.5(5)
O26 Si6 O4 1_554 1_554 101.8(5)
O12 Si7 O27 . 1_554 119.1(5)
O12 Si7 O28 . 1_554 115.7(5)
O27 Si7 O28 1_554 1_554 104.0(4)
O12 Si7 O4 . 1_554 112.3(4)
O27 Si7 O4 1_554 1_554 102.2(5)
O28 Si7 O4 1_554 1_554 101.4(5)
O13 Si8 O29 . 1_554 118.9(4)
O13 Si8 O30 . 1_554 114.2(5)
O29 Si8 O30 1_554 1_554 103.4(4)
O13 Si8 O2 . 4 111.8(4)
O29 Si8 O2 1_554 4 105.4(4)
O30 Si8 O2 1_554 4 101.2(5)
O14 Si9 O32 1_554 . 116.6(5)
O14 Si9 O31 1_554 . 114.9(5)
O32 Si9 O31 . . 103.8(4)
O14 Si9 O1 1_554 3_556 111.7(5)
O32 Si9 O1 . 3_556 107.2(5)
O31 Si9 O1 . 3_556 101.2(4)
Si1 O1 Si9 1_556 3_456 137.5(7)
Si1 O1 Ca8 1_556 3_456 97.5(4)
Si9 O1 Ca8 3_456 3_456 120.4(4)
Si1 O1 Ca3 1_556 . 98.1(4)
Si9 O1 Ca3 3_456 . 95.7(4)
Ca8 O1 Ca3 3_456 . 97.3(3)
Si8 O2 Si4 4_545 . 133.3(5)
Si8 O2 Ca5 4_545 4_546 124.4(4)
Si4 O2 Ca5 . 4_546 101.4(4)
Si8 O2 Ca1 4_545 . 93.0(4)
Si4 O2 Ca1 . . 91.6(3)
Ca5 O2 Ca1 4_546 . 94.8(3)
Si3 O3 Si5 . . 136.1(5)
Si3 O3 Ca6 . . 98.6(3)
Si5 O3 Ca6 . . 123.1(4)
Si3 O3 Ca2 . . 95.5(4)
Si5 O3 Ca2 . . 93.5(3)
Ca6 O3 Ca2 . . 95.7(2)
Si6 O4 Si7 1_556 1_556 134.5(6)
Si6 O4 Ca9 1_556 . 124.3(5)
Si7 O4 Ca9 1_556 . 98.2(4)
Si6 O4 Ca4 1_556 . 93.5(4)
Si7 O4 Ca4 1_556 . 97.0(4)
Ca9 O4 Ca4 . . 96.6(3)
Si2 O5 Si2 4_545 3 137.9(8)
Si2 O5 Ca7 4_545 . 99.4(2)
Si2 O5 Ca7 3 . 108.0(2)
Si2 O5 Ca7 4_545 2_655 108.0(2)
Si2 O5 Ca7 3 2_655 99.4(2)
Ca7 O5 Ca7 . 2_655 97.9(4)
Si1 O6 Ca8 . 3_456 118.8(5)
Si1 O6 Ca1 . . 122.3(6)
Ca8 O6 Ca1 3_456 . 100.2(4)
Si1 O6 Ca3 . . 115.9(5)
Ca8 O6 Ca3 3_456 . 90.0(3)
Ca1 O6 Ca3 . . 104.0(4)
Si2 O7 Ca2 . . 120.2(4)
Si2 O7 Ca7 . 4_556 120.0(5)
Ca2 O7 Ca7 . 4_556 104.7(3)
Si2 O7 Ca7 . 3_456 113.9(5)
Ca2 O7 Ca7 . 3_456 105.9(3)
Ca7 O7 Ca7 4_556 3_456 86.5(2)
Si3 O8 Ca3 1_556 . 124.6(6)
Si3 O8 Ca6 1_556 . 116.6(5)
Ca3 O8 Ca6 . . 103.8(4)
Si3 O8 Ca2 1_556 . 114.7(5)
Ca3 O8 Ca2 . . 101.7(3)
Ca6 O8 Ca2 . . 89.1(3)
Si4 O9 Ca4 1_556 . 122.4(5)
Si4 O9 Ca5 1_556 4_546 116.7(4)
Ca4 O9 Ca5 . 4_546 105.4(3)
Si4 O9 Ca1 1_556 . 113.6(4)
Ca4 O9 Ca1 . . 103.4(3)
Ca5 O9 Ca1 4_546 . 89.9(3)
Si5 O10 Ca5 1_556 . 118.7(5)
Si5 O10 Ca2 1_556 . 122.8(5)
Ca5 O10 Ca2 . . 102.5(3)
Si5 O10 Ca6 1_556 . 108.5(4)
Ca5 O10 Ca6 . . 113.3(3)
Ca2 O10 Ca6 . . 87.2(3)
Si6 O11 Ca6 . . 120.3(4)
Si6 O11 Ca4 . . 124.1(4)
Ca6 O11 Ca4 . . 105.8(3)
Si6 O11 Ca9 . . 105.7(4)
Ca6 O11 Ca9 . . 109.7(3)
Ca4 O11 Ca9 . . 84.7(2)
Si7 O12 Ca9 . . 118.3(5)
Si7 O12 Ca7 . . 124.4(4)
Ca9 O12 Ca7 . . 104.0(3)
Si7 O12 Ca4 . . 112.1(4)
Ca9 O12 Ca4 . . 90.6(3)
Ca7 O12 Ca4 . . 101.1(3)
Si8 O13 Ca8 . . 119.4(4)
Si8 O13 Ca1 . 4_556 124.3(4)
Ca8 O13 Ca1 . 4_556 104.5(3)
Si8 O13 Ca5 . . 107.1(4)
Ca8 O13 Ca5 . . 110.4(3)
Ca1 O13 Ca5 4_556 . 86.0(2)
Si9 O14 Ca9 1_556 . 121.0(5)
Si9 O14 Ca3 1_556 3_556 123.9(5)
Ca9 O14 Ca3 . 3_556 104.6(3)
Si9 O14 Ca8 1_556 . 107.8(4)
Ca9 O14 Ca8 . . 108.8(3)
Ca3 O14 Ca8 3_556 . 83.9(3)
Si1 O15 Zn1 1_556 1_556 115.3(5)
Si1 O15 Co1 1_556 1_556 115.3(5)
Zn1 O15 Co1 1_556 1_556 0.0
Si1 O15 Ca1 1_556 . 98.0(4)
Zn1 O15 Ca1 1_556 . 120.3(4)
Co1 O15 Ca1 1_556 . 120.3(4)
Si1 O15 Ca8 1_556 3_456 98.3(4)
Zn1 O15 Ca8 1_556 3_456 114.7(4)
Co1 O15 Ca8 1_556 3_456 114.7(4)
Ca1 O15 Ca8 . 3_456 107.0(4)
Si1 O16 Zn3 1_556 1_556 116.0(5)
Si1 O16 Co3 1_556 1_556 116.0(5)
Zn3 O16 Co3 1_556 1_556 0.00(16)
Si1 O16 Ca1 1_556 . 93.3(4)
Zn3 O16 Ca1 1_556 . 116.4(4)
Co3 O16 Ca1 1_556 . 116.4(4)
Si1 O16 Ca3 1_556 . 99.6(4)
Zn3 O16 Ca3 1_556 . 117.4(4)
Co3 O16 Ca3 1_556 . 117.4(4)
Ca1 O16 Ca3 . . 110.5(3)
Si2 O17 Zn2 1_556 1_556 114.9(5)
Si2 O17 Co2 1_556 1_556 114.9(5)
Zn2 O17 Co2 1_556 1_556 0.00(13)
Si2 O17 Ca2 1_556 . 97.3(4)
Zn2 O17 Ca2 1_556 . 126.1(4)
Co2 O17 Ca2 1_556 . 126.1(4)
Si2 O17 Ca7 1_556 3_456 92.5(3)
Zn2 O17 Ca7 1_556 3_456 111.6(3)
Co2 O17 Ca7 1_556 3_456 111.6(3)
Ca2 O17 Ca7 . 3_456 108.6(3)
Si2 O18 Zn4 1_556 4_556 115.2(5)
Si2 O18 Co4 1_556 4_556 115.2(5)
Zn4 O18 Co4 4_556 4_556 0.00(15)
Si2 O18 Ca2 1_556 . 94.0(4)
Zn4 O18 Ca2 4_556 . 119.2(4)
Co4 O18 Ca2 4_556 . 119.2(4)
Si2 O18 Ca7 1_556 4_556 99.0(4)
Zn4 O18 Ca7 4_556 4_556 118.1(4)
Co4 O18 Ca7 4_556 4_556 118.1(4)
Ca2 O18 Ca7 . 4_556 107.1(3)
Si3 O19 Co3 . . 117.6(5)
Si3 O19 Ca3 . . 97.7(4)
Co3 O19 Ca3 . . 123.7(4)
Si3 O19 Ca6 . . 95.6(4)
Co3 O19 Ca6 . . 113.4(4)
Ca3 O19 Ca6 . . 104.4(3)
Si3 O20 Co2 . . 118.1(5)
Si3 O20 Ca3 . . 94.1(4)
Co2 O20 Ca3 . . 115.7(3)
Si3 O20 Ca2 . . 102.0(4)
Co2 O20 Ca2 . . 113.3(3)
Ca3 O20 Ca2 . . 111.6(3)
Si4 O21 Co3 . . 115.7(5)
Si4 O21 Ca1 . . 105.2(4)
Co3 O21 Ca1 . . 117.6(4)
Si4 O21 Ca4 . . 91.2(4)
Co3 O21 Ca4 . . 112.8(4)
Ca1 O21 Ca4 . . 111.1(3)
Si4 O22 Co4 . . 115.1(5)
Si4 O22 Ca4 . . 99.7(4)
Co4 O22 Ca4 . . 125.5(4)
Si4 O22 Ca5 . 4_546 94.8(4)
Co4 O22 Ca5 . 4_546 112.1(3)
Ca4 O22 Ca5 . 4_546 104.9(3)
Si5 O23 Zn4 . 4 116.0(5)
Si5 O23 Co4 . 4 116.0(5)
Zn4 O23 Co4 4 4 0.00(11)
Si5 O23 Ca5 . . 93.0(4)
Zn4 O23 Ca5 4 . 113.1(3)
Co4 O23 Ca5 4 . 113.1(3)
Si5 O23 Ca2 . . 104.1(4)
Zn4 O23 Ca2 4 . 120.2(4)
Co4 O23 Ca2 4 . 120.2(4)
Ca5 O23 Ca2 . . 106.9(3)
Si5 O24 Co5 . . 119.9(5)
Si5 O24 Ca5 . . 97.4(4)
Co5 O24 Ca5 . . 141.5(4)
Si6 O25 Zn5 1_556 1_556 119.2(4)
Si6 O25 Co5 1_556 1_556 119.2(4)
Zn5 O25 Co5 1_556 1_556 0.00(17)
Si6 O25 Ca6 1_556 . 99.4(4)
Zn5 O25 Ca6 1_556 . 139.9(4)
Co5 O25 Ca6 1_556 . 139.9(4)
Si6 O26 Zn3 1_556 1_556 116.2(5)
Si6 O26 Co3 1_556 1_556 116.2(5)
Zn3 O26 Co3 1_556 1_556 0.00(10)
Si6 O26 Ca4 1_556 . 105.0(4)
Zn3 O26 Ca4 1_556 . 121.6(4)
Co3 O26 Ca4 1_556 . 121.6(4)
Si6 O26 Ca6 1_556 . 92.4(4)
Zn3 O26 Ca6 1_556 . 111.6(4)
Co3 O26 Ca6 1_556 . 111.6(4)
Ca4 O26 Ca6 . . 105.9(3)
Si7 O27 Zn4 1_556 1_556 117.6(5)
Si7 O27 Co4 1_556 1_556 117.6(5)
Zn4 O27 Co4 1_556 1_556 0.00(11)
Si7 O27 Ca7 1_556 . 94.2(4)
Zn4 O27 Ca7 1_556 . 114.8(4)
Co4 O27 Ca7 1_556 . 114.8(4)
Si7 O27 Ca4 1_556 . 102.0(4)
Zn4 O27 Ca4 1_556 . 115.2(3)
Co4 O27 Ca4 1_556 . 115.2(3)
Ca7 O27 Ca4 . . 110.7(3)
Si7 O28 Zn2 1_556 3_556 119.0(5)
Si7 O28 Co2 1_556 3_556 119.0(5)
Zn2 O28 Co2 3_556 3_556 0.00(15)
Si7 O28 Ca7 1_556 . 96.7(4)
Zn2 O28 Ca7 3_556 . 123.4(4)
Co2 O28 Ca7 3_556 . 123.4(4)
Si7 O28 Ca9 1_556 . 96.6(4)
Zn2 O28 Ca9 3_556 . 111.7(3)
Co2 O28 Ca9 3_556 . 111.7(3)
Ca7 O28 Ca9 . . 105.2(3)
Si8 O29 Zn5 1_556 1_556 118.9(4)
Si8 O29 Co5 1_556 1_556 118.9(4)
Zn5 O29 Co5 1_556 1_556 0.00(11)
Si8 O29 Ca8 1_556 . 98.8(3)
Zn5 O29 Ca8 1_556 . 140.9(4)
Co5 O29 Ca8 1_556 . 140.9(4)
Si8 O30 Zn1 1_556 3_556 113.2(5)
Si8 O30 Co1 1_556 3_556 113.2(5)
Zn1 O30 Co1 3_556 3_556 0.00(16)
Si8 O30 Ca1 1_556 4_556 107.0(4)
Zn1 O30 Ca1 3_556 4_556 120.7(4)
Co1 O30 Ca1 3_556 4_556 120.7(4)
Si8 O30 Ca8 1_556 . 92.5(4)
Zn1 O30 Ca8 3_556 . 112.2(4)
Co1 O30 Ca8 3_556 . 112.2(4)
Ca1 O30 Ca8 4_556 . 107.6(4)
Si9 O31 Zn2 . 3 112.4(5)
Si9 O31 Co2 . 3 112.4(5)
Zn2 O31 Co2 3 3 0.00(16)
Si9 O31 Ca9 . . 93.8(4)
Zn2 O31 Ca9 3 . 117.1(3)
Co2 O31 Ca9 3 . 117.1(3)
Si9 O31 Ca3 . 3_556 102.4(4)
Zn2 O31 Ca3 3 3_556 119.8(3)
Co2 O31 Ca3 3 3_556 119.8(3)
Ca9 O31 Ca3 . 3_556 107.4(3)
Si9 O32 Co5 . . 121.7(5)
Si9 O32 Ca9 . . 96.7(4)
Co5 O32 Ca9 . . 140.5(4)

loop_
_geom_bond_atom_site_label_1
_geom_bond_atom_site_label_2
_geom_bond_site_symmetry_2
_geom_bond_distance
Co1 O15 2_554 1.944(9)
Co1 O15 1_554 1.944(9)
Co1 O30 3_456 1.952(9)
Co1 O30 4_546 1.952(9)
Co2 O20 . 1.940(8)
Co2 O17 1_554 1.954(8)
Co2 O31 3_455 1.961(8)
Co2 O28 3_456 1.966(8)
Co3 O19 . 1.949(9)
Co3 O16 1_554 1.959(9)
Co3 O26 1_554 1.966(8)
Co3 O21 . 1.970(8)
Co4 O18 4_546 1.921(8)
Co4 O22 . 1.932(8)
Co4 O23 4_545 1.954(8)
Co4 O27 1_554 1.955(8)
Co5 O24 . 1.926(8)
Co5 O32 . 1.927(8)
Co5 O29 1_554 1.955(7)
Co5 O25 1_554 1.971(7)
Ca1 O15 . 2.397(9)
Ca1 O30 4_546 2.428(9)
Ca1 O21 . 2.429(9)
Ca1 O13 4_546 2.533(8)
Ca1 O6 . 2.535(11)
Ca1 O16 . 2.536(9)
Ca1 O2 . 2.758(8)
Ca1 O9 . 2.842(9)
Ca2 O17 . 2.387(8)
Ca2 O23 . 2.426(8)
Ca2 O18 . 2.481(9)
Ca2 O7 . 2.512(8)
Ca2 O10 . 2.524(9)
Ca2 O20 . 2.539(8)
Ca2 O3 . 2.682(8)
Ca2 O8 . 2.902(10)
Ca3 O19 . 2.400(9)
Ca3 O31 3_456 2.452(8)
Ca3 O8 . 2.458(10)
Ca3 O20 . 2.498(8)
Ca3 O14 3_456 2.529(9)
Ca3 O16 . 2.607(9)
Ca3 O1 . 2.612(9)
Ca3 O6 . 2.825(10)
Ca4 O22 . 2.389(8)
Ca4 O26 . 2.409(8)
Ca4 O9 . 2.446(9)
Ca4 O11 . 2.479(8)
Ca4 O27 . 2.579(9)
Ca4 O21 . 2.610(9)
Ca4 O4 . 2.675(10)
Ca4 O12 . 2.884(9)
Ca5 O24 . 2.306(8)
Ca5 O2 4_556 2.347(8)
Ca5 O23 . 2.404(8)
Ca5 O10 . 2.452(9)
Ca5 O9 4_556 2.480(8)
Ca5 O22 4_556 2.554(8)
Ca5 O13 . 2.973(8)
Ca5 Si5 . 2.985(5)
Ca6 O25 . 2.298(7)
Ca6 O11 . 2.412(8)
Ca6 O3 . 2.431(7)
Ca6 O26 . 2.476(9)
Ca6 O8 . 2.492(11)
Ca6 O19 . 2.529(9)
Ca6 O10 . 2.962(9)
Ca6 Si6 1_556 3.015(4)
Ca7 O28 . 2.391(8)
Ca7 O27 . 2.457(8)
Ca7 O5 . 2.458(8)
Ca7 O12 . 2.471(8)
Ca7 O18 4_546 2.502(9)
Ca7 O7 4_546 2.553(9)
Ca7 O7 3_556 2.847(9)
Ca7 O17 3_556 2.876(9)
Ca8 O29 . 2.286(8)
Ca8 O13 . 2.430(8)
Ca8 O30 . 2.433(9)
Ca8 O15 3_556 2.438(9)
Ca8 O1 3_556 2.438(10)
Ca8 O6 3_556 2.531(11)
Ca8 Si8 1_556 2.991(5)
Ca8 O14 . 3.106(9)
Ca9 O32 . 2.345(8)
Ca9 O31 . 2.388(8)
Ca9 O14 . 2.401(9)
Ca9 O4 . 2.418(9)
Ca9 O12 . 2.452(9)
Ca9 O28 . 2.493(8)
Ca9 Si9 . 2.992(5)
Ca9 O11 . 3.123(8)
Si1 O6 . 1.578(12)
Si1 O16 1_554 1.612(9)
Si1 O15 1_554 1.632(9)
Si1 O1 1_554 1.659(8)
Si2 O7 . 1.601(8)
Si2 O18 1_554 1.615(9)
Si2 O17 1_554 1.624(8)
Si2 O5 3_455 1.661(5)
Si3 O8 1_554 1.585(11)
Si3 O20 . 1.622(8)
Si3 O19 . 1.629(9)
Si3 O3 . 1.657(8)
Si4 O9 1_554 1.621(10)
Si4 O22 . 1.635(9)
Si4 O21 . 1.644(9)
Si4 O2 . 1.682(9)
Si5 O10 1_554 1.617(10)
Si5 O24 . 1.621(8)
Si5 O23 . 1.649(8)
Si5 O3 . 1.675(8)
Si6 O11 . 1.601(8)
Si6 O25 1_554 1.611(7)
Si6 O26 1_554 1.619(8)
Si6 O4 1_554 1.658(8)
Si7 O12 . 1.594(9)
Si7 O27 1_554 1.635(9)
Si7 O28 1_554 1.635(8)
Si7 O4 1_554 1.680(8)
Si8 O13 . 1.591(10)
Si8 O29 1_554 1.609(8)
Si8 O30 1_554 1.637(9)
Si8 O2 4 1.675(9)
Si9 O14 1_554 1.578(11)
Si9 O32 . 1.603(8)
Si9 O31 . 1.650(9)
Si9 O1 3_556 1.668(9)
O1 Si1 1_556 1.659(8)
O1 Si9 3_456 1.668(9)
O1 Ca8 3_456 2.438(10)
O2 Si8 4_545 1.675(9)
O2 Ca5 4_546 2.347(8)
O4 Si6 1_556 1.658(8)
O4 Si7 1_556 1.680(8)
O5 Si2 4_545 1.661(5)
O5 Si2 3 1.661(5)
O5 Ca7 2_655 2.458(8)
O6 Ca8 3_456 2.531(11)
O7 Ca7 4_556 2.553(9)
O7 Ca7 3_456 2.847(9)
O8 Si3 1_556 1.585(11)
O9 Si4 1_556 1.621(10)
O9 Ca5 4_546 2.480(8)
O10 Si5 1_556 1.617(10)
O13 Ca1 4_556 2.533(8)
O14 Si9 1_556 1.578(11)
O14 Ca3 3_556 2.529(9)
O15 Si1 1_556 1.632(9)
O15 Zn1 1_556 1.944(9)
O15 Co1 1_556 1.944(9)
O15 Ca8 3_456 2.438(9)
O16 Si1 1_556 1.612(9)
O16 Zn3 1_556 1.959(9)
O16 Co3 1_556 1.959(9)
O17 Si2 1_556 1.624(8)
O17 Zn2 1_556 1.954(8)
O17 Co2 1_556 1.954(8)
O17 Ca7 3_456 2.876(8)
O18 Si2 1_556 1.615(9)
O18 Zn4 4_556 1.921(8)
O18 Co4 4_556 1.921(8)
O18 Ca7 4_556 2.502(9)
O22 Ca5 4_546 2.554(8)
O23 Zn4 4 1.954(8)
O23 Co4 4 1.954(8)
O25 Si6 1_556 1.611(7)
O25 Zn5 1_556 1.971(7)
O25 Co5 1_556 1.971(7)
O26 Si6 1_556 1.619(8)
O26 Zn3 1_556 1.966(8)
O26 Co3 1_556 1.966(8)
O27 Si7 1_556 1.635(9)
O27 Zn4 1_556 1.955(8)
O27 Co4 1_556 1.955(8)
O28 Si7 1_556 1.635(8)
O28 Zn2 3_556 1.966(8)
O28 Co2 3_556 1.966(8)
O29 Si8 1_556 1.609(8)
O29 Zn5 1_556 1.955(7)
O29 Co5 1_556 1.955(7)
O30 Si8 1_556 1.637(9)
O30 Zn1 3_556 1.952(9)
O30 Co1 3_556 1.952(9)
O30 Ca1 4_556 2.428(9)
O31 Zn2 3 1.961(8)
O31 Co2 3 1.961(8)
O31 Ca3 3_556 2.452(8)
